data_7108203
loop_
_publ_author_name
'Markus Waibel'
'Thomas Henneberger'
'Thomas F. Faessler'

_publ_section_title
;
 [(eta^2^-(Si/Ge)4)Zn(eta^2^-(Si/Ge)4)]^6&#x0096;^ -- novel Zintl clusters
 with mixed Si/Ge tetrahedra bridged by a Zn atom
;
_journal_name_full Chem.Commun.
_journal_page_first 8676
_journal_paper_doi 10.1039/c2cc33652a
_journal_volume 48
_journal_year 2012
_chemical_formula_sum 'Ge3.86 H33 K6 N11 Si4.14 Zn'
_chemical_formula_weight 883.61
_chemical_name_systematic
;
?
;
_space_group_IT_number 4
_symmetry_cell_setting monoclinic
_symmetry_space_group_name_Hall 'P 2yb'
_symmetry_space_group_name_H-M 'P 1 21 1'
_atom_sites_solution_primary direct
_atom_sites_solution_secondary difmap
_audit_creation_method SHELXL-97
_cell_angle_alpha 90.00
_cell_angle_beta 103.145(3)
_cell_angle_gamma 90.00
_cell_formula_units_Z 2
_cell_length_a 9.5430(3)
_cell_length_b 12.2351(4)
_cell_length_c 13.8927(4)
_cell_measurement_temperature 120(2)
_cell_volume 1579.60(9)
_computing_structure_refinement 'SHELXL-97 (Sheldrick, 1997)'
_computing_structure_solution 'SHELXS-97 (Sheldrick, 1990)'
_diffrn_ambient_temperature 120(2)
_diffrn_measured_fraction_theta_full 0.997
_diffrn_measured_fraction_theta_max 0.997
_diffrn_radiation_monochromator graphite
_diffrn_radiation_source 'fine-focus sealed tube'
_diffrn_radiation_type MoK\a
_diffrn_radiation_wavelength 0.71073
_diffrn_reflns_av_R_equivalents 0.0551
_diffrn_reflns_av_sigmaI/netI 0.1068
_diffrn_reflns_limit_h_max 11
_diffrn_reflns_limit_h_min -11
_diffrn_reflns_limit_k_max 15
_diffrn_reflns_limit_k_min -11
_diffrn_reflns_limit_l_max 17
_diffrn_reflns_limit_l_min -17
_diffrn_reflns_number 12970
_diffrn_reflns_theta_full 26.25
_diffrn_reflns_theta_max 26.25
_diffrn_reflns_theta_min 3.30
_exptl_absorpt_coefficient_mu 5.334
_exptl_absorpt_correction_T_max 1.00000
_exptl_absorpt_correction_T_min 0.91719
_exptl_absorpt_correction_type multi-scan
_exptl_absorpt_process_details
;
CrysAlis RED, Oxford Diffraction Ltd.,
Version 1.171.33.41 (release 06-05-2009 CrysAlis171 .NET)
(compiled May 6 2009,17:20:42)
Empirical absorption correction using spherical harmonics,
implemented in SCALE3 ABSPACK scaling algorithm.
;
_exptl_crystal_colour red
_exptl_crystal_density_diffrn 1.858
_exptl_crystal_density_method 'not measured'
_exptl_crystal_description block
_exptl_crystal_F_000 871
_exptl_crystal_size_max 0.2
_exptl_crystal_size_mid 0.15
_exptl_crystal_size_min 0.1
_refine_diff_density_max 0.612
_refine_diff_density_min -0.490
_refine_diff_density_rms 0.124
_refine_ls_abs_structure_details 'Flack H D (1983), Acta Cryst. A39, 876-881'
_refine_ls_abs_structure_Flack 0.55(3)
_refine_ls_extinction_method none
_refine_ls_goodness_of_fit_ref 0.824
_refine_ls_matrix_type full
_refine_ls_number_parameters 246
_refine_ls_number_reflns 5149
_refine_ls_number_restraints 1
_refine_ls_restrained_S_all 0.824
_refine_ls_R_factor_all 0.0657
_refine_ls_R_factor_gt 0.0364
_refine_ls_shift/su_max 0.002
_refine_ls_shift/su_mean 0.000
_refine_ls_structure_factor_coef Fsqd
_refine_ls_weighting_details 'calc w=1/[\s^2^(Fo^2^)+(0.0330P)^2^+0.0000P] where P=(Fo^2^+2Fc^2^)/3'
_refine_ls_weighting_scheme calc
_refine_ls_wR_factor_gt 0.0746
_refine_ls_wR_factor_ref 0.0792
_reflns_number_gt 3248
_reflns_number_total 5149
_reflns_threshold_expression >2sigma(I)
_cod_data_source_file c2cc33652a.txt
_cod_data_source_block 2_edit
_cod_original_cell_volume 1579.60(8)
_cod_original_sg_symbol_H-M P2(1)
_cod_original_formula_sum 'H33 Ge3.86 K6 N11 Si4.14 Zn'
_cod_database_code 7108203

loop_
_symmetry_equiv_pos_as_xyz
'x, y, z'
'-x, y+1/2, -z'

loop_
_atom_site_label
_atom_site_type_symbol
_atom_site_fract_x
_atom_site_fract_y
_atom_site_fract_z
_atom_site_U_iso_or_equiv
_atom_site_adp_type
_atom_site_occupancy
_atom_site_symmetry_multiplicity
_atom_site_calc_flag
_atom_site_refinement_flags
K1 K 0.97051(17) 0.4832(3) 0.43486(11) 0.0281(4) Uani 1 1 d .
K2 K 0.2901(3) 0.2475(2) 0.3938(2) 0.0261(7) Uani 1 1 d .
K3 K 1.1728(2) 0.4988(3) 0.88164(12) 0.0288(6) Uani 1 1 d .
K4 K 0.2886(3) 0.7141(2) 0.3961(2) 0.0263(7) Uani 1 1 d .
K5 K 0.4313(3) 0.6918(2) 0.12186(17) 0.0403(6) Uani 1 1 d .
K6 K 0.5038(2) 0.21447(18) 0.15677(15) 0.0295(5) Uani 1 1 d .
Ge1 Ge 0.8216(2) 0.59015(11) 0.81142(13) 0.0227(7) Uani 0.695(9) 1 d P
Ge2 Ge 0.8120(2) 0.38207(11) 0.81523(13) 0.0233(7) Uani 0.671(9) 1 d P
Ge3 Ge 0.61949(13) 0.4876(2) 0.70602(9) 0.0220(5) Uani 0.364(5) 1 d P
Ge4 Ge 0.88379(15) 0.4805(2) 0.67808(9) 0.0201(5) Uani 0.282(5) 1 d P
Ge5 Ge 0.6036(3) 0.37423(17) 0.38047(18) 0.0205(10) Uani 0.292(8) 1 d P
Ge6 Ge 0.5987(3) 0.58849(16) 0.37639(18) 0.0146(10) Uani 0.249(8) 1 d P
Ge7 Ge 0.66373(11) 0.47993(18) 0.24497(7) 0.0201(4) Uani 0.618(5) 1 d P
Ge8 Ge 0.40569(10) 0.47658(16) 0.27150(6) 0.0184(4) Uani 0.681(5) 1 d P
Si1 Si 0.8216(2) 0.59015(11) 0.81142(13) 0.0227(7) Uani 0.305(9) 1 d P
Si2 Si 0.8120(2) 0.38207(11) 0.81523(13) 0.0233(7) Uani 0.329(9) 1 d P
Si3 Si 0.61949(13) 0.4876(2) 0.70602(9) 0.0220(5) Uani 0.636(5) 1 d P
Si4 Si 0.88379(15) 0.4805(2) 0.67808(9) 0.0201(5) Uani 0.718(5) 1 d P
Si5 Si 0.6036(3) 0.37423(17) 0.38047(18) 0.0205(10) Uani 0.708(8) 1 d P
Si6 Si 0.5987(3) 0.58849(16) 0.37639(18) 0.0146(10) Uani 0.751(8) 1 d P
Si7 Si 0.66373(11) 0.47993(18) 0.24497(7) 0.0201(4) Uani 0.382(5) 1 d P
Si8 Si 0.40569(10) 0.47658(16) 0.27150(6) 0.0184(4) Uani 0.319(5) 1 d P
Zn1 Zn 0.66776(8) 0.48346(15) 0.53584(5) 0.0179(2) Uani 1 1 d .
N1 N 1.4778(7) 0.4773(10) 0.9517(5) 0.0399(18) Uani 1 1 d .
N2 N 1.2782(7) 0.5011(7) 0.5092(5) 0.025(2) Uani 1 1 d .
N3 N 0.2656(12) 0.7972(8) -0.0562(8) 0.033(3) Uani 1 1 d .
N4 N 0.6952(11) 0.6725(8) 0.0471(8) 0.029(3) Uani 1 1 d .
N5 N 1.1088(12) 0.6121(8) 1.0519(9) 0.037(3) Uani 1 1 d .
N6 N 1.1390(12) 0.3520(8) 1.0421(8) 0.038(3) Uani 1 1 d .
N7 N 0.0022(11) 0.6475(8) 0.2829(7) 0.035(3) Uani 1 1 d .
N8 N 0.0386(10) 0.3612(7) 0.2682(7) 0.030(2) Uani 1 1 d .
N9 N 0.7849(10) 0.1495(7) 0.2822(6) 0.038(3) Uani 1 1 d .
N10 N 1.2855(10) 0.3436(7) 0.7496(6) 0.036(2) Uani 1 1 d .
N11 N 1.0670(9) 0.2670(7) 0.5174(6) 0.040(2) Uani 1 1 d .

loop_
_atom_site_aniso_label
_atom_site_aniso_U_11
_atom_site_aniso_U_22
_atom_site_aniso_U_33
_atom_site_aniso_U_23
_atom_site_aniso_U_13
_atom_site_aniso_U_12
K1 0.0251(9) 0.0354(10) 0.0249(9) -0.0039(19) 0.0079(7) 0.003(2)
K2 0.0353(18) 0.0194(16) 0.0259(17) 0.0005(13) 0.0120(14) -0.0047(15)
K3 0.0272(10) 0.0402(18) 0.0192(9) 0.0060(12) 0.0056(7) 0.0041(13)
K4 0.0267(17) 0.0238(16) 0.0281(18) -0.0013(14) 0.0055(14) 0.0037(15)
K5 0.0485(16) 0.0438(16) 0.0336(14) 0.0219(12) 0.0198(12) 0.0195(13)
K6 0.0324(13) 0.0312(14) 0.0259(12) -0.0040(10) 0.0088(10) -0.0077(11)
Ge1 0.0300(12) 0.0197(11) 0.0185(11) -0.0037(8) 0.0057(9) 0.0013(8)
Ge2 0.0339(13) 0.0183(10) 0.0170(11) 0.0041(8) 0.0045(9) -0.0029(8)
Ge3 0.0212(8) 0.0313(10) 0.0144(7) -0.0047(14) 0.0059(5) -0.0013(14)
Ge4 0.0212(9) 0.0247(10) 0.0140(8) 0.0008(15) 0.0032(6) 0.0011(16)
Ge5 0.0265(18) 0.0193(16) 0.0147(15) -0.0020(11) 0.0027(12) -0.0027(12)
Ge6 0.0227(17) 0.0087(14) 0.0124(15) -0.0007(11) 0.0043(12) 0.0004(11)
Ge7 0.0236(6) 0.0235(7) 0.0150(5) 0.0006(11) 0.0078(4) 0.0006(11)
Ge8 0.0184(6) 0.0204(7) 0.0154(5) 0.0006(9) 0.0022(4) -0.0010(10)
Si1 0.0300(12) 0.0197(11) 0.0185(11) -0.0037(8) 0.0057(9) 0.0013(8)
Si2 0.0339(13) 0.0183(10) 0.0170(11) 0.0041(8) 0.0045(9) -0.0029(8)
Si3 0.0212(8) 0.0313(10) 0.0144(7) -0.0047(14) 0.0059(5) -0.0013(14)
Si4 0.0212(9) 0.0247(10) 0.0140(8) 0.0008(15) 0.0032(6) 0.0011(16)
Si5 0.0265(18) 0.0193(16) 0.0147(15) -0.0020(11) 0.0027(12) -0.0027(12)
Si6 0.0227(17) 0.0087(14) 0.0124(15) -0.0007(11) 0.0043(12) 0.0004(11)
Si7 0.0236(6) 0.0235(7) 0.0150(5) 0.0006(11) 0.0078(4) 0.0006(11)
Si8 0.0184(6) 0.0204(7) 0.0154(5) 0.0006(9) 0.0022(4) -0.0010(10)
Zn1 0.0236(5) 0.0189(5) 0.0114(4) -0.0005(8) 0.0045(3) -0.0002(9)
N1 0.039(4) 0.028(4) 0.049(4) 0.007(7) 0.003(3) 0.007(7)
N2 0.022(4) 0.020(6) 0.031(4) 0.007(4) 0.002(3) 0.001(4)
N3 0.034(7) 0.036(6) 0.031(6) 0.011(5) 0.009(5) 0.012(5)
N4 0.022(5) 0.044(6) 0.024(5) 0.011(5) 0.011(4) 0.006(4)
N5 0.055(8) 0.025(6) 0.030(6) -0.007(5) 0.007(6) 0.001(5)
N6 0.048(7) 0.039(6) 0.027(6) 0.000(5) 0.011(5) 0.018(5)
N7 0.046(7) 0.038(6) 0.022(5) -0.001(4) 0.009(4) -0.002(5)
N8 0.030(5) 0.028(6) 0.033(5) -0.005(4) 0.011(4) 0.014(4)
N9 0.053(7) 0.037(6) 0.020(5) -0.009(4) 0.004(5) 0.009(5)
N10 0.051(7) 0.031(5) 0.028(5) -0.009(4) 0.010(5) -0.001(5)
N11 0.053(6) 0.038(5) 0.033(5) 0.011(4) 0.020(4) 0.008(4)

loop_
_atom_type_symbol
_atom_type_description
_atom_type_scat_dispersion_real
_atom_type_scat_dispersion_imag
_atom_type_scat_source
N N 0.0061 0.0033 'International Tables Vol C Tables 4.2.6.8 and 6.1.1.4'
Si Si 0.0817 0.0704 'International Tables Vol C Tables 4.2.6.8 and 6.1.1.4'
K K 0.2009 0.2494 'International Tables Vol C Tables 4.2.6.8 and 6.1.1.4'
Zn Zn 0.2839 1.4301 'International Tables Vol C Tables 4.2.6.8 and 6.1.1.4'
Ge Ge 0.1547 1.8001 'International Tables Vol C Tables 4.2.6.8 and 6.1.1.4'
H H 0.0000 0.0000 'International Tables Vol C Tables 4.2.6.8 and 6.1.1.4'

loop_
_geom_angle_atom_site_label_1
_geom_angle_atom_site_label_2
_geom_angle_atom_site_label_3
_geom_angle
_geom_angle_site_symmetry_1
_geom_angle_site_symmetry_3
N2 K1 N11 74.1(2) . .
N2 K1 N8 86.1(2) . 1_655
N11 K1 N8 75.3(2) . 1_655
N2 K1 N7 86.8(2) . 1_655
N11 K1 N7 143.9(2) . 1_655
N8 K1 N7 73.1(3) 1_655 1_655
N2 K1 Ge7 152.39(14) . .
N11 K1 Ge7 114.89(19) . .
N8 K1 Ge7 72.26(19) 1_655 .
N7 K1 Ge7 70.9(2) 1_655 .
N2 K1 Zn1 136.32(14) . .
N11 K1 Zn1 93.36(17) . .
N8 K1 Zn1 131.8(2) 1_655 .
N7 K1 Zn1 120.74(19) 1_655 .
Ge7 K1 Zn1 70.89(4) . .
N2 K1 Ge4 95.47(13) . .
N11 K1 Ge4 75.44(16) . .
N8 K1 Ge4 149.0(2) 1_655 .
N7 K1 Ge4 137.9(2) 1_655 .
Ge7 K1 Ge4 111.94(5) . .
Zn1 K1 Ge4 41.06(3) . .
N2 K1 Ge5 161.3(2) . .
N11 K1 Ge5 87.31(19) . .
N8 K1 Ge5 91.4(2) 1_655 .
N7 K1 Ge5 110.2(2) 1_655 .
Ge7 K1 Ge5 40.21(5) . .
Zn1 K1 Ge5 40.74(5) . .
Ge4 K1 Ge5 77.33(6) . .
N2 K1 Ge6 154.2(2) . .
N11 K1 Ge6 126.83(18) . .
N8 K1 Ge6 112.12(19) 1_655 .
N7 K1 Ge6 81.7(2) 1_655 .
Ge7 K1 Ge6 39.89(5) . .
Zn1 K1 Ge6 40.93(5) . .
Ge4 K1 Ge6 78.35(6) . .
Ge5 K1 Ge6 41.81(3) . .
N8 K2 N11 73.6(2) . 1_455
N8 K2 Zn1 130.19(19) . 2_646
N11 K2 Zn1 87.93(17) 1_455 2_646
N8 K2 Si1 73.49(18) . 2_646
N11 K2 Si1 113.08(18) 1_455 2_646
Zn1 K2 Si1 72.24(6) 2_646 2_646
N8 K2 Ge1 73.49(18) . 2_646
N11 K2 Ge1 113.08(18) 1_455 2_646
Zn1 K2 Ge1 72.24(6) 2_646 2_646
Si1 K2 Ge1 0.00(7) 2_646 2_646
N8 K2 Ge5 110.90(19) . .
N11 K2 Ge5 137.05(19) 1_455 .
Zn1 K2 Ge5 113.76(9) 2_646 .
Si1 K2 Ge5 108.86(9) 2_646 .
Ge1 K2 Ge5 108.86(9) 2_646 .
N8 K2 Ge8 69.51(18) . .
N11 K2 Ge8 122.60(17) 1_455 .
Zn1 K2 Ge8 149.15(10) 2_646 .
Si1 K2 Ge8 96.73(8) 2_646 .
Ge1 K2 Ge8 96.73(8) 2_646 .
Ge5 K2 Ge8 41.39(5) . .
N8 K2 Si3 114.44(19) . 2_646
N11 K2 Si3 122.71(17) 1_455 2_646
Zn1 K2 Si3 41.64(4) 2_646 2_646
Si1 K2 Si3 40.99(5) 2_646 2_646
Ge1 K2 Si3 40.99(5) 2_646 2_646
Ge5 K2 Si3 95.14(8) . 2_646
Ge8 K2 Si3 112.16(9) . 2_646
N8 K2 Ge3 114.44(19) . 2_646
N11 K2 Ge3 122.71(17) 1_455 2_646
Zn1 K2 Ge3 41.64(4) 2_646 2_646
Si1 K2 Ge3 40.99(5) 2_646 2_646
Ge1 K2 Ge3 40.99(5) 2_646 2_646
Ge5 K2 Ge3 95.14(8) . 2_646
Ge8 K2 Ge3 112.16(9) . 2_646
Si3 K2 Ge3 0.00(7) 2_646 2_646
N8 K2 Si6 142.27(19) . 2_646
N11 K2 Si6 69.62(17) 1_455 2_646
Zn1 K2 Si6 41.48(5) 2_646 2_646
Si1 K2 Si6 113.62(8) 2_646 2_646
Ge1 K2 Si6 113.62(8) 2_646 2_646
Ge5 K2 Si6 101.76(10) . 2_646
Ge8 K2 Si6 140.00(9) . 2_646
Si3 K2 Si6 79.78(7) 2_646 2_646
Ge3 K2 Si6 79.78(7) 2_646 2_646
N1 K3 N5 98.7(3) . .
N1 K3 N6 88.0(3) . .
N5 K3 N6 66.21(19) . .
N1 K3 N10 70.9(3) . .
N5 K3 N10 164.5(3) . .
N6 K3 N10 101.1(3) . .
N1 K3 N9 90.7(3) . 2_756
N5 K3 N9 114.1(3) . 2_756
N6 K3 N9 178.7(3) . 2_756
N10 K3 N9 78.4(2) . 2_756
N1 K3 Ge1 166.2(3) . .
N5 K3 Ge1 73.0(2) . .
N6 K3 Ge1 98.3(2) . .
N10 K3 Ge1 119.39(19) . .
N9 K3 Ge1 82.97(19) 2_756 .
N1 K3 Ge4 145.78(16) . .
N5 K3 Ge4 114.5(2) . .
N6 K3 Ge4 111.9(2) . .
N10 K3 Ge4 77.91(18) . .
N9 K3 Ge4 69.19(18) 2_756 .
Ge1 K3 Ge4 41.66(5) . .
N1 K3 Ge2 151.4(3) . .
N5 K3 Ge2 91.8(2) . .
N6 K3 Ge2 72.1(2) . .
N10 K3 Ge2 92.66(19) . .
N9 K3 Ge2 109.15(18) 2_756 .
Ge1 K3 Ge2 41.94(3) . .
Ge4 K3 Ge2 40.61(5) . .
N1 K3 K6 51.6(2) . 2_756
N5 K3 K6 95.8(2) . 2_756
N6 K3 K6 133.9(2) . 2_756
N10 K3 K6 86.79(18) . 2_756
N9 K3 K6 44.92(17) 2_756 2_756
Ge1 K3 K6 117.14(9) . 2_756
Ge4 K3 K6 114.10(7) . 2_756
Ge2 K3 K6 153.59(7) . 2_756
N7 K4 N2 84.5(2) . 1_455
N7 K4 Ge6 123.49(19) . .
N2 K4 Ge6 77.67(14) 1_455 .
N7 K4 Zn1 117.0(2) . 2_656
N2 K4 Zn1 133.93(17) 1_455 2_656
Ge6 K4 Zn1 113.80(9) . 2_656
N7 K4 Si2 70.91(19) . 2_656
N2 K4 Si2 152.74(16) 1_455 2_656
Ge6 K4 Si2 105.86(9) . 2_656
Zn1 K4 Si2 70.31(6) 2_656 2_656
N7 K4 Ge2 70.91(19) . 2_656
N2 K4 Ge2 152.74(16) 1_455 2_656
Ge6 K4 Ge2 105.86(9) . 2_656
Zn1 K4 Ge2 70.31(6) 2_656 2_656
Si2 K4 Ge2 0.00(8) 2_656 2_656
N7 K4 Si5 131.1(2) . 2_656
N2 K4 Si5 93.23(16) 1_455 2_656
Ge6 K4 Si5 103.35(10) . 2_656
Zn1 K4 Si5 41.35(5) 2_656 2_656
Si2 K4 Si5 111.63(8) 2_656 2_656
Ge2 K4 Si5 111.63(8) 2_656 2_656
N7 K4 Ge5 131.1(2) . 2_656
N2 K4 Ge5 93.23(16) 1_455 2_656
Ge6 K4 Ge5 103.35(10) . 2_656
Zn1 K4 Ge5 41.35(5) 2_656 2_656
Si2 K4 Ge5 111.63(8) 2_656 2_656
Ge2 K4 Ge5 111.63(8) 2_656 2_656
Si5 K4 Ge5 0.00(9) 2_656 2_656
N7 K4 Ge8 82.81(18) . .
N2 K4 Ge8 67.53(15) 1_455 .
Ge6 K4 Ge8 40.81(5) . .
Zn1 K4 Ge8 149.03(10) 2_656 .
Si2 K4 Ge8 97.06(8) 2_656 .
Ge2 K4 Ge8 97.06(8) 2_656 .
Si5 K4 Ge8 140.63(9) 2_656 .
Ge5 K4 Ge8 140.63(9) 2_656 .
N7 K4 Si4 78.12(19) . 2_656
N2 K4 Si4 146.30(16) 1_455 2_656
Ge6 K4 Si4 135.86(10) . 2_656
Zn1 K4 Si4 41.10(4) 2_656 2_656
Si2 K4 Si4 40.06(4) 2_656 2_656
Ge2 K4 Si4 40.06(4) 2_656 2_656
Si5 K4 Si4 77.46(7) 2_656 2_656
Ge5 K4 Si4 77.46(7) 2_656 2_656
Ge8 K4 Si4 136.83(9) . 2_656
N3 K5 N4 94.5(3) . .
N3 K5 N5 64.8(3) . 1_454
N4 K5 N5 135.9(3) . 1_454
N3 K5 Ge8 139.5(2) . .
N4 K5 Ge8 109.9(2) . .
N5 K5 Ge8 75.4(2) 1_454 .
N3 K5 N10 114.4(3) . 2_756
N4 K5 N10 65.9(3) . 2_756
N5 K5 N10 157.5(3) 1_454 2_756
Ge8 K5 N10 105.02(15) . 2_756
N3 K5 Si2 70.0(2) . 2_656
N4 K5 Si2 143.4(2) . 2_656
N5 K5 Si2 68.3(2) 1_454 2_656
Ge8 K5 Si2 102.49(7) . 2_656
N10 K5 Si2 89.93(17) 2_756 2_656
N3 K5 Ge2 70.0(2) . 2_656
N4 K5 Ge2 143.4(2) . 2_656
N5 K5 Ge2 68.3(2) 1_454 2_656
Ge8 K5 Ge2 102.49(7) . 2_656
N10 K5 Ge2 89.93(17) 2_756 2_656
Si2 K5 Ge2 0.00(6) 2_656 2_656
N3 K5 Ge7 151.9(2) . .
N4 K5 Ge7 67.9(2) . .
N5 K5 Ge7 112.1(2) 1_454 .
Ge8 K5 Ge7 43.13(4) . .
N10 K5 Ge7 79.30(15) 2_756 .
Si2 K5 Ge7 136.75(7) 2_656 .
Ge2 K5 Ge7 136.75(7) 2_656 .
N3 K5 Ge6 168.7(2) . .
N4 K5 Ge6 95.2(2) . .
N5 K5 Ge6 111.2(2) 1_454 .
Ge8 K5 Ge6 40.26(5) . .
N10 K5 Ge6 64.88(15) 2_756 .
Si2 K5 Ge6 98.72(7) 2_656 .
Ge2 K5 Ge6 98.72(7) 2_656 .
Ge7 K5 Ge6 38.92(5) . .
N9 K6 N3 72.9(3) . 2_645
N9 K6 N4 141.8(3) . 2_645
N3 K6 N4 89.5(3) 2_645 2_645
N9 K6 N1 84.1(2) . 2_746
N3 K6 N1 87.9(2) 2_645 2_746
N4 K6 N1 61.1(2) 2_645 2_746
N9 K6 Si1 120.7(2) . 2_646
N3 K6 Si1 160.0(2) 2_645 2_646
N4 K6 Si1 70.78(19) 2_645 2_646
N1 K6 Si1 79.62(13) 2_746 2_646
N9 K6 Ge1 120.7(2) . 2_646
N3 K6 Ge1 160.0(2) 2_645 2_646
N4 K6 Ge1 70.78(19) 2_645 2_646
N1 K6 Ge1 79.62(13) 2_746 2_646
Si1 K6 Ge1 0.00(5) 2_646 2_646
N9 K6 Ge5 67.15(17) . .
N3 K6 Ge5 98.0(2) 2_645 .
N4 K6 Ge5 150.5(2) 2_645 .
N1 K6 Ge5 147.12(16) 2_746 .
Si1 K6 Ge5 100.97(7) 2_646 .
Ge1 K6 Ge5 100.97(7) 2_646 .
N9 K6 Ge7 77.81(18) . .
N3 K6 Ge7 64.5(2) 2_645 .
N4 K6 Ge7 125.2(2) 2_645 .
N1 K6 Ge7 150.39(14) 2_746 .
Si1 K6 Ge7 129.86(7) 2_646 .
Ge1 K6 Ge7 129.86(7) 2_646 .
Ge5 K6 Ge7 39.39(5) . .
N9 K6 Si3 81.20(19) . 2_646
N3 K6 Si3 146.5(2) 2_645 2_646
N4 K6 Si3 98.5(2) 2_645 2_646
N1 K6 Si3 68.39(15) 2_746 2_646
Si1 K6 Si3 39.78(4) 2_646 2_646
Ge1 K6 Si3 39.78(4) 2_646 2_646
Ge5 K6 Si3 90.87(7) . 2_646
Ge7 K6 Si3 130.24(7) . 2_646
N9 K6 Ge3 81.20(19) . 2_646
N3 K6 Ge3 146.5(2) 2_645 2_646
N4 K6 Ge3 98.5(2) 2_645 2_646
N1 K6 Ge3 68.39(15) 2_746 2_646
Si1 K6 Ge3 39.78(4) 2_646 2_646
Ge1 K6 Ge3 39.78(4) 2_646 2_646
Ge5 K6 Ge3 90.87(7) . 2_646
Ge7 K6 Ge3 130.24(7) . 2_646
Si3 K6 Ge3 0.00(7) 2_646 2_646
Ge4 Ge1 Ge3 64.48(7) . .
Ge4 Ge1 Ge2 59.21(9) . .
Ge3 Ge1 Ge2 58.69(9) . .
Ge4 Ge1 K2 76.23(8) . 2_656
Ge3 Ge1 K2 74.83(8) . 2_656
Ge2 Ge1 K2 125.21(10) . 2_656
Ge4 Ge1 K3 69.67(7) . .
Ge3 Ge1 K3 125.24(9) . .
Ge2 Ge1 K3 73.04(9) . .
K2 Ge1 K3 121.21(8) 2_656 .
Ge4 Ge1 K6 133.51(8) . 2_656
Ge3 Ge1 K6 72.99(7) . 2_656
Ge2 Ge1 K6 112.72(10) . 2_656
K2 Ge1 K6 75.36(7) 2_656 2_656
K3 Ge1 K6 156.44(7) . 2_656
Ge3 Ge2 Ge4 64.53(7) . .
Ge3 Ge2 Ge1 59.28(9) . .
Ge4 Ge2 Ge1 58.75(9) . .
Ge3 Ge2 K4 76.69(8) . 2_646
Ge4 Ge2 K4 73.40(8) . 2_646
Ge1 Ge2 K4 124.62(10) . 2_646
Ge3 Ge2 K5 93.30(8) . 2_646
Ge4 Ge2 K5 145.27(9) . 2_646
Ge1 Ge2 K5 133.75(11) . 2_646
K4 Ge2 K5 75.68(7) 2_646 2_646
Ge3 Ge2 K3 118.62(8) . .
Ge4 Ge2 K3 66.05(6) . .
Ge1 Ge2 K3 65.02(9) . .
K4 Ge2 K3 120.04(7) 2_646 .
K5 Ge2 K3 146.18(8) 2_646 .
Ge2 Ge3 Ge1 62.03(4) . .
Ge2 Ge3 Zn1 107.36(8) . .
Ge1 Ge3 Zn1 106.36(8) . .
Ge2 Ge3 Ge4 57.98(7) . .
Ge1 Ge3 Ge4 57.51(7) . .
Zn1 Ge3 Ge4 58.30(4) . .
Ge2 Ge3 K2 118.87(8) . 2_656
Ge1 Ge3 K2 64.18(8) . 2_656
Zn1 Ge3 K2 63.26(8) . 2_656
Ge4 Ge3 K2 69.93(9) . 2_656
Ge2 Ge3 K6 110.80(7) . 2_656
Ge1 Ge3 K6 67.23(7) . 2_656
Zn1 Ge3 K6 130.34(10) . 2_656
Ge4 Ge3 K6 121.75(10) . 2_656
K2 Ge3 K6 70.92(7) 2_656 2_656
Ge2 Ge3 K4 64.34(8) . 2_646
Ge1 Ge3 K4 116.72(8) . 2_646
Zn1 Ge3 K4 61.64(8) . 2_646
Ge4 Ge3 K4 66.92(9) . 2_646
K2 Ge3 K4 121.95(5) 2_656 2_646
K6 Ge3 K4 167.14(8) 2_656 2_646
Ge1 Ge4 Ge2 62.04(4) . .
Ge1 Ge4 Zn1 106.76(8) . .
Ge2 Ge4 Zn1 106.92(8) . .
Ge1 Ge4 Ge3 58.01(7) . .
Ge2 Ge4 Ge3 57.49(7) . .
Zn1 Ge4 Ge3 58.27(4) . .
Ge1 Ge4 K3 68.67(7) . .
Ge2 Ge4 K3 73.34(7) . .
Zn1 Ge4 K3 174.85(12) . .
Ge3 Ge4 K3 119.07(6) . .
Ge1 Ge4 K1 146.36(13) . .
Ge2 Ge4 K1 151.03(13) . .
Zn1 Ge4 K1 65.83(4) . .
Ge3 Ge4 K1 124.07(5) . .
K3 Ge4 K1 116.50(5) . .
Ge1 Ge4 K4 121.46(8) . 2_646
Ge2 Ge4 K4 66.54(8) . 2_646
Zn1 Ge4 K4 63.83(8) . 2_646
Ge3 Ge4 K4 71.94(9) . 2_646
K3 Ge4 K4 120.30(9) . 2_646
K1 Ge4 K4 86.01(8) . 2_646
Ge1 Ge4 K2 63.39(8) . 2_656
Ge2 Ge4 K2 116.82(8) . 2_656
Zn1 Ge4 K2 62.41(8) . 2_656
Ge3 Ge4 K2 67.98(9) . 2_656
K3 Ge4 K2 112.74(9) . 2_656
K1 Ge4 K2 85.67(8) . 2_656
K4 Ge4 K2 124.11(5) 2_646 2_656
Ge7 Ge5 Ge8 62.86(7) . .
Ge7 Ge5 Zn1 109.08(10) . .
Ge8 Ge5 Zn1 105.15(10) . .
Ge7 Ge5 Ge6 57.55(10) . .
Ge8 Ge5 Ge6 58.23(10) . .
Zn1 Ge5 Ge6 58.85(9) . .
Ge7 Ge5 K2 129.88(11) . .
Ge8 Ge5 K2 72.94(8) . .
Zn1 Ge5 K2 104.03(9) . .
Ge6 Ge5 K2 116.35(13) . .
Ge7 Ge5 K6 71.78(8) . .
Ge8 Ge5 K6 74.47(8) . .
Zn1 Ge5 K6 178.83(11) . .
Ge6 Ge5 K6 121.51(13) . .
K2 Ge5 K6 74.80(8) . .
Ge7 Ge5 K4 150.73(11) . 2_646
Ge8 Ge5 K4 145.85(11) . 2_646
Zn1 Ge5 K4 65.26(8) . 2_646
Ge6 Ge5 K4 124.08(13) . 2_646
K2 Ge5 K4 77.83(8) . 2_646
K6 Ge5 K4 114.42(8) . 2_646
Ge7 Ge5 K1 65.63(7) . .
Ge8 Ge5 K1 120.19(10) . .
Zn1 Ge5 K1 65.87(7) . .
Ge6 Ge5 K1 69.64(11) . .
K2 Ge5 K1 164.48(10) . .
K6 Ge5 K1 115.29(8) . .
K4 Ge5 K1 87.03(8) 2_646 .
Ge7 Ge6 Ge8 62.84(7) . .
Ge7 Ge6 Zn1 108.62(10) . .
Ge8 Ge6 Zn1 104.24(10) . .
Ge7 Ge6 Ge5 57.84(10) . .
Ge8 Ge6 Ge5 57.91(10) . .
Zn1 Ge6 Ge5 58.03(9) . .
Ge7 Ge6 K4 132.68(11) . .
Ge8 Ge6 K4 75.74(9) . .
Zn1 Ge6 K4 102.64(9) . .
Ge5 Ge6 K4 117.50(13) . .
Ge7 Ge6 K2 149.41(11) . 2_656
Ge8 Ge6 K2 145.98(10) . 2_656
Zn1 Ge6 K2 62.63(8) . 2_656
Ge5 Ge6 K2 120.61(13) . 2_656
K4 Ge6 K2 77.05(7) . 2_656
Ge7 Ge6 K1 65.19(7) . .
Ge8 Ge6 K1 118.98(10) . .
Zn1 Ge6 K1 65.24(7) . .
Ge5 Ge6 K1 68.56(11) . .
K4 Ge6 K1 162.10(10) . .
K2 Ge6 K1 85.44(8) 2_656 .
Ge7 Ge6 K5 66.80(7) . .
Ge8 Ge6 K5 62.17(8) . .
Zn1 Ge6 K5 166.39(11) . .
Ge5 Ge6 K5 111.03(12) . .
K4 Ge6 K5 74.45(8) . .
K2 Ge6 K5 128.01(8) 2_656 .
K1 Ge6 K5 120.47(8) . .
Ge6 Ge7 Ge5 64.61(5) . .
Ge6 Ge7 Ge8 59.23(7) . .
Ge5 Ge7 Ge8 58.91(7) . .
Ge6 Ge7 K1 74.92(8) . .
Ge5 Ge7 K1 74.16(8) . .
Ge8 Ge7 K1 124.16(4) . .
Ge6 Ge7 K5 74.28(8) . .
Ge5 Ge7 K5 121.29(8) . .
Ge8 Ge7 K5 64.60(6) . .
K1 Ge7 K5 132.74(9) . .
Ge6 Ge7 K6 124.81(8) . .
Ge5 Ge7 K6 68.84(8) . .
Ge8 Ge7 K6 72.27(7) . .
K1 Ge7 K6 118.57(8) . .
K5 Ge7 K6 108.36(7) . .
Ge5 Ge8 Ge6 63.85(5) . .
Ge5 Ge8 Ge7 58.23(7) . .
Ge6 Ge8 Ge7 57.93(7) . .
Ge5 Ge8 K5 127.97(8) . .
Ge6 Ge8 K5 77.57(8) . .
Ge7 Ge8 K5 72.27(6) . .
Ge5 Ge8 K2 65.67(8) . .
Ge6 Ge8 K2 114.88(8) . .
Ge7 Ge8 K2 119.27(8) . .
K5 Ge8 K2 165.94(7) . .
Ge5 Ge8 K4 112.50(8) . .
Ge6 Ge8 K4 63.46(8) . .
Ge7 Ge8 K4 117.22(8) . .
K5 Ge8 K4 75.39(7) . .
K2 Ge8 K4 103.64(4) . .
Ge5 Ge8 K6 66.56(7) . .
Ge6 Ge8 K6 119.46(8) . .
Ge7 Ge8 K6 67.49(6) . .
K5 Ge8 K6 109.83(6) . .
K2 Ge8 K6 70.70(7) . .
K4 Ge8 K6 174.24(7) . .
Ge5 Zn1 Ge3 139.87(10) . .
Ge5 Zn1 Ge4 132.03(10) . .
Ge3 Zn1 Ge4 63.43(4) . .
Ge5 Zn1 Ge6 63.13(5) . .
Ge3 Zn1 Ge6 138.73(10) . .
Ge4 Zn1 Ge6 134.78(10) . .
Ge5 Zn1 K2 138.93(9) . 2_656
Ge3 Zn1 K2 75.09(9) . 2_656
Ge4 Zn1 K2 76.32(9) . 2_656
Ge6 Zn1 K2 75.89(9) . 2_656
Ge5 Zn1 K4 73.39(9) . 2_646
Ge3 Zn1 K4 78.25(9) . 2_646
Ge4 Zn1 K4 75.07(9) . 2_646
Ge6 Zn1 K4 136.48(9) . 2_646
K2 Zn1 K4 147.34(4) 2_656 2_646
Ge5 Zn1 K1 73.39(8) . .
Ge3 Zn1 K1 136.50(5) . .
Ge4 Zn1 K1 73.11(4) . .
Ge6 Zn1 K1 73.82(7) . .
K2 Zn1 K1 93.59(8) 2_656 .
K4 Zn1 K1 92.89(8) 2_646 .
K3 N1 K6 85.4(3) . 2_756
K1 N2 K4 91.7(2) . 1_655
K5 N3 K6 86.2(3) . 2_655
K5 N4 K6 85.0(3) . 2_655
K3 N5 K5 91.5(3) . 1_656
K4 N7 K1 92.3(3) . 1_455
K1 N8 K2 93.9(3) 1_455 .
K6 N9 K3 88.8(2) . 2_746
K3 N10 K5 111.9(3) . 2_746
K1 N11 K2 92.7(2) . 1_655

loop_
_geom_bond_atom_site_label_1
_geom_bond_atom_site_label_2
_geom_bond_distance
_geom_bond_site_symmetry_2
K1 N2 2.891(7) .
K1 N11 2.946(9) .
K1 N8 2.949(9) 1_655
K1 N7 2.981(10) 1_655
K1 Ge7 3.4668(19) .
K1 Zn1 3.4870(17) .
K1 Ge4 3.6573(19) .
K1 Ge5 3.661(3) .
K1 Ge6 3.688(3) .
K2 N8 2.973(9) .
K2 N11 3.034(9) 1_455
K2 Zn1 3.373(3) 2_646
K2 Si1 3.404(3) 2_646
K2 Ge1 3.404(3) 2_646
K2 Ge5 3.411(4) .
K2 Ge8 3.579(3) .
K2 Si3 3.650(4) 2_646
K2 Ge3 3.650(4) 2_646
K2 Si6 3.684(4) 2_646
K3 N1 2.863(7) .
K3 N5 2.924(12) .
K3 N6 2.938(12) .
K3 N10 3.004(9) .
K3 N9 3.027(9) 2_756
K3 Ge1 3.457(3) .
K3 Ge4 3.480(2) .
K3 Ge2 3.648(3) .
K3 K6 4.185(3) 2_756
K4 N7 2.942(10) .
K4 N2 3.057(9) 1_455
K4 Ge6 3.400(4) .
K4 Zn1 3.428(3) 2_656
K4 Si2 3.533(3) 2_656
K4 Ge2 3.533(3) 2_656
K4 Si5 3.617(4) 2_656
K4 Ge5 3.617(4) 2_656
K4 Ge8 3.683(3) .
K4 Si4 3.690(4) 2_656
K5 N3 2.916(11) .
K5 N4 2.943(10) .
K5 N5 3.164(12) 1_454
K5 Ge8 3.398(3) .
K5 N10 3.427(10) 2_756
K5 Si2 3.535(3) 2_656
K5 Ge2 3.535(3) 2_656
K5 Ge7 3.583(3) .
K5 Ge6 3.753(3) .
K6 N9 2.956(9) .
K6 N3 3.036(11) 2_645
K6 N4 3.074(10) 2_645
K6 N1 3.293(12) 2_746
K6 Si1 3.574(3) 2_646
K6 Ge1 3.574(3) 2_646
K6 Ge5 3.611(3) .
K6 Ge7 3.678(3) .
K6 Si3 3.707(3) 2_646
K6 Ge3 3.707(3) 2_646
Ge1 Ge4 2.467(3) .
Ge1 Ge3 2.481(3) .
Ge1 Ge2 2.5485(14) .
Ge1 K2 3.404(3) 2_656
Ge1 K6 3.574(3) 2_656
Ge2 Ge3 2.465(3) .
Ge2 Ge4 2.478(2) .
Ge2 K4 3.533(3) 2_646
Ge2 K5 3.535(3) 2_646
Ge3 Zn1 2.5099(13) .
Ge3 Ge4 2.6392(19) .
Ge3 K2 3.650(4) 2_656
Ge3 K6 3.707(3) 2_656
Ge3 K4 3.814(4) 2_646
Ge4 Zn1 2.5107(15) .
Ge4 K4 3.690(4) 2_646
Ge4 K2 3.698(4) 2_656
Ge5 Ge7 2.457(3) .
Ge5 Ge8 2.475(3) .
Ge5 Zn1 2.494(3) .
Ge5 Ge6 2.6223(19) .
Ge5 K4 3.617(4) 2_646
Ge6 Ge7 2.449(3) .
Ge6 Ge8 2.484(3) .
Ge6 Zn1 2.516(3) .
Ge6 K2 3.683(4) 2_656
Ge7 Ge8 2.5718(14) .
Zn1 K2 3.373(3) 2_656
Zn1 K4 3.428(3) 2_646
N1 K6 3.293(12) 2_756
N2 K4 3.057(9) 1_655
N3 K6 3.036(11) 2_655
N4 K6 3.074(10) 2_655
N5 K5 3.164(12) 1_656
N7 K1 2.981(10) 1_455
N8 K1 2.949(9) 1_455
N9 K3 3.027(9) 2_746
N10 K5 3.427(9) 2_746
N11 K2 3.034(9) 1_655
